data_1570524
loop_
_publ_author_name
'Birajdar, Rajkumar S.'
'Gonnade, Rajesh G.'
'Chikkali, Samir H.'

_publ_section_title
;
 Regulating the polyethylene microstructure by increasing steric crowding
 in naphthoxy imine-ligated Ni(ii) complexes
;
_journal_issue 4
_journal_name_full 'Polymer Chemistry'
_journal_page_first 292
_journal_page_last 302
_journal_paper_doi 10.1039/D3PY01010D
_journal_volume 15
_journal_year 2024
_chemical_formula_moiety 'C45 H40 N Ni O P'
_chemical_formula_sum 'C45 H40 N Ni O P'
_chemical_formula_weight 700.46
_space_group_crystal_system triclinic
_space_group_IT_number 2
_space_group_name_Hall '-P 1'
_space_group_name_H-M_alt 'P -1'
_atom_sites_solution_hydrogens geom
_atom_sites_solution_primary direct
_atom_sites_solution_secondary 'difference Fourier'
_audit_creation_method SHELXL-2018/3
_audit_update_record
;
2023-07-31 deposited with the CCDC.	2023-12-04 downloaded from the CCDC.
;
_cell_angle_alpha 103.844(4)
_cell_angle_beta 97.992(5)
_cell_angle_gamma 92.327(4)
_cell_formula_units_Z 2
_cell_length_a 9.3181(12)
_cell_length_b 10.1498(12)
_cell_length_c 19.648(2)
_cell_measurement_reflns_used 9605
_cell_measurement_temperature 100(2)
_cell_measurement_theta_max 33.90
_cell_measurement_theta_min 2.56
_cell_volume 1781.5(4)
_computing_cell_refinement 'SAINT (Bruker, 2016)'
_computing_data_collection 'APEX3 (Bruker, 2016)'
_computing_data_reduction 'SAINT (Bruker, 2016)'
_computing_molecular_graphics 'Bruker SHELXTL'
_computing_publication_material 'Bruker SHELXTL'
_computing_structure_refinement 'SHELXL-2018/3 (Sheldrick, 2018)'
_computing_structure_solution 'SHELXT 2018/2 (Sheldrick, 2018)'
_diffrn_ambient_temperature 100(2)
_diffrn_detector 'Photon II CPAD Area Detector'
_diffrn_detector_area_resol_mean 7.39
_diffrn_measured_fraction_theta_full 0.998
_diffrn_measured_fraction_theta_max 0.930
_diffrn_measurement_device '\k-geometry diffractometer'
_diffrn_measurement_device_type 'Bruker D8 VENTURE Kappa Duo PHOTON II CPAD'
_diffrn_measurement_method '\f and \w scans'
_diffrn_radiation_monochromator 'multilayer mirrors'
_diffrn_radiation_type MoK\a
_diffrn_radiation_wavelength 0.71073
_diffrn_reflns_av_R_equivalents 0.0723
_diffrn_reflns_av_unetI/netI 0.0427
_diffrn_reflns_Laue_measured_fraction_full 0.998
_diffrn_reflns_Laue_measured_fraction_max 0.930
_diffrn_reflns_limit_h_max 15
_diffrn_reflns_limit_h_min -14
_diffrn_reflns_limit_k_max 16
_diffrn_reflns_limit_k_min -16
_diffrn_reflns_limit_l_max 31
_diffrn_reflns_limit_l_min -31
_diffrn_reflns_number 139985
_diffrn_reflns_point_group_measured_fraction_full 0.998
_diffrn_reflns_point_group_measured_fraction_max 0.930
_diffrn_reflns_theta_full 25.242
_diffrn_reflns_theta_max 35.265
_diffrn_reflns_theta_min 2.598
_diffrn_source 'micro-focus sealed tube'
_diffrn_source_type 'Incoatech I\mS HB'
_exptl_absorpt_coefficient_mu 0.626
_exptl_absorpt_correction_T_max 0.7469
_exptl_absorpt_correction_T_min 0.6596
_exptl_absorpt_correction_type multi-scan
_exptl_absorpt_process_details 'SADABS (BRUKER, 2016)'
_exptl_crystal_colour colourless
_exptl_crystal_density_diffrn 1.306
_exptl_crystal_description block
_exptl_crystal_F_000 736
_exptl_crystal_size_max 0.380
_exptl_crystal_size_mid 0.210
_exptl_crystal_size_min 0.160
_refine_diff_density_max 0.471
_refine_diff_density_min -0.403
_refine_diff_density_rms 0.068
_refine_ls_extinction_method none
_refine_ls_goodness_of_fit_ref 1.039
_refine_ls_hydrogen_treatment constr
_refine_ls_matrix_type full
_refine_ls_number_parameters 446
_refine_ls_number_reflns 14862
_refine_ls_number_restraints 0
_refine_ls_restrained_S_all 1.039
_refine_ls_R_factor_all 0.0586
_refine_ls_R_factor_gt 0.0385
_refine_ls_shift/su_max 0.001
_refine_ls_shift/su_mean 0.000
_refine_ls_structure_factor_coef Fsqd
_refine_ls_weighting_details 'w=1/[\s^2^(Fo^2^)+(0.0401P)^2^+0.7628P] where P=(Fo^2^+2Fc^2^)/3'
_refine_ls_weighting_scheme calc
_refine_ls_wR_factor_gt 0.0888
_refine_ls_wR_factor_ref 0.0979
_reflns_Friedel_coverage 0.000
_reflns_number_gt 11880
_reflns_number_total 14862
_reflns_threshold_expression 'I > 2\s(I)'
_cod_data_source_file d3py01010d2.cif
_cod_data_source_block a_a
_cod_depositor_comments 'Adding full bibliography for 1570522--1570524.cif.'
_cod_database_code 1570524
_shelx_shelxl_version_number 2018/3
_shelx_space_group_comment
;
The symmetry employed for this shelxl refinement is uniquely defined
by the following loop, which should always be used as a source of
symmetry information in preference to the above space-group names.
They are only intended as comments.
;
_shelx_estimated_absorpt_t_min 0.797
_shelx_estimated_absorpt_t_max 0.906

loop_
_space_group_symop_operation_xyz
'x, y, z'
'-x, -y, -z'

loop_
_atom_site_label
_atom_site_type_symbol
_atom_site_fract_x
_atom_site_fract_y
_atom_site_fract_z
_atom_site_U_iso_or_equiv
_atom_site_adp_type
_atom_site_occupancy
_atom_site_site_symmetry_order
_atom_site_calc_flag
_atom_site_refinement_flags_posn
_atom_site_refinement_flags_adp
_atom_site_refinement_flags_occupancy
_atom_site_disorder_assembly
_atom_site_disorder_group
Ni1 Ni 0.37789(2) 0.61532(2) 0.22780(2) 0.01368(4) Uani 1 1 d . . . . .
P1 P 0.43987(3) 0.74624(3) 0.33458(2) 0.01445(5) Uani 1 1 d . . . . .
O1 O 0.21415(9) 0.71671(8) 0.21501(4) 0.01809(15) Uani 1 1 d . . . . .
N1 N 0.32094(10) 0.49036(9) 0.13606(5) 0.01505(16) Uani 1 1 d . . . . .
C1 C 0.54624(12) 0.52287(11) 0.24585(6) 0.01688(19) Uani 1 1 d . . . . .
C2 C 0.54170(14) 0.41164(12) 0.27652(7) 0.0215(2) Uani 1 1 d . . . . .
H2 H 0.453794 0.384853 0.290605 0.026 Uiso 1 1 calc R U . . .
C3 C 0.66410(17) 0.33962(14) 0.28671(7) 0.0285(3) Uani 1 1 d . . . . .
H3 H 0.659013 0.263930 0.307101 0.034 Uiso 1 1 calc R U . . .
C4 C 0.79310(16) 0.37910(15) 0.26692(8) 0.0324(3) Uani 1 1 d . . . . .
H4 H 0.876880 0.330775 0.273921 0.039 Uiso 1 1 calc R U . . .
C5 C 0.79957(15) 0.48981(15) 0.23675(8) 0.0284(3) Uani 1 1 d . . . . .
H5 H 0.888147 0.516383 0.223186 0.034 Uiso 1 1 calc R U . . .
C6 C 0.67742(13) 0.56239(12) 0.22617(7) 0.0209(2) Uani 1 1 d . . . . .
C7 C 0.68915(16) 0.68441(14) 0.19531(8) 0.0280(3) Uani 1 1 d . . . . .
H7A H 0.767915 0.675183 0.166625 0.042 Uiso 1 1 calc R U . . .
H7B H 0.709844 0.767343 0.233850 0.042 Uiso 1 1 calc R U . . .
H7C H 0.597292 0.689898 0.165413 0.042 Uiso 1 1 calc R U . . .
C8 C 0.63082(13) 0.79787(13) 0.37214(6) 0.0203(2) Uani 1 1 d . . . . .
C9 C 0.68759(15) 0.93238(15) 0.38281(7) 0.0284(3) Uani 1 1 d . . . . .
H9 H 0.625037 1.000129 0.374153 0.034 Uiso 1 1 calc R U . . .
C10 C 0.83586(18) 0.9673(2) 0.40614(8) 0.0402(4) Uani 1 1 d . . . . .
H10 H 0.873961 1.058509 0.412967 0.048 Uiso 1 1 calc R U . . .
C11 C 0.92732(16) 0.8694(2) 0.41933(8) 0.0430(4) Uani 1 1 d . . . . .
H11 H 1.028424 0.892984 0.434334 0.052 Uiso 1 1 calc R U . . .
C12 C 0.87147(16) 0.73724(19) 0.41065(8) 0.0379(4) Uani 1 1 d . . . . .
H12 H 0.934205 0.670602 0.420741 0.045 Uiso 1 1 calc R U . . .
C13 C 0.72411(14) 0.70096(15) 0.38727(7) 0.0273(3) Uani 1 1 d . . . . .
H13 H 0.686775 0.609828 0.381570 0.033 Uiso 1 1 calc R U . . .
C14 C 0.36859(13) 0.66716(12) 0.39856(6) 0.0197(2) Uani 1 1 d . . . . .
C15 C 0.23608(15) 0.58903(12) 0.37621(8) 0.0247(2) Uani 1 1 d . . . . .
H15 H 0.189027 0.575316 0.328687 0.030 Uiso 1 1 calc R U . . .
C16 C 0.17263(18) 0.53106(15) 0.42353(10) 0.0358(3) Uani 1 1 d . . . . .
H16 H 0.082788 0.477426 0.408097 0.043 Uiso 1 1 calc R U . . .
C17 C 0.2404(2) 0.5516(2) 0.49289(11) 0.0465(5) Uani 1 1 d . . . . .
H17 H 0.196804 0.512327 0.525068 0.056 Uiso 1 1 calc R U . . .
C18 C 0.3713(2) 0.6291(2) 0.51545(10) 0.0498(5) Uani 1 1 d . . . . .
H18 H 0.417565 0.642763 0.563109 0.060 Uiso 1 1 calc R U . . .
C19 C 0.43589(17) 0.68720(18) 0.46860(8) 0.0344(3) Uani 1 1 d . . . . .
H19 H 0.525844 0.740551 0.484409 0.041 Uiso 1 1 calc R U . . .
C20 C 0.36187(12) 0.91044(11) 0.34882(6) 0.01632(19) Uani 1 1 d . . . . .
C21 C 0.37041(15) 0.98608(12) 0.29838(6) 0.0226(2) Uani 1 1 d . . . . .
H21 H 0.407877 0.947614 0.256054 0.027 Uiso 1 1 calc R U . . .
C22 C 0.32465(18) 1.11650(13) 0.30974(7) 0.0301(3) Uani 1 1 d . . . . .
H22 H 0.333510 1.168207 0.275919 0.036 Uiso 1 1 calc R U . . .
C23 C 0.26576(19) 1.17194(13) 0.37054(8) 0.0345(3) Uani 1 1 d . . . . .
H23 H 0.233161 1.261024 0.378013 0.041 Uiso 1 1 calc R U . . .
C24 C 0.25475(18) 1.09731(14) 0.42003(8) 0.0318(3) Uani 1 1 d . . . . .
H24 H 0.213248 1.134797 0.461274 0.038 Uiso 1 1 calc R U . . .
C25 C 0.30412(14) 0.96731(12) 0.40988(6) 0.0213(2) Uani 1 1 d . . . . .
H25 H 0.298337 0.917393 0.444732 0.026 Uiso 1 1 calc R U . . .
C26 C 0.23858(12) 0.52355(11) 0.08432(6) 0.01654(19) Uani 1 1 d . . . . .
H26 H 0.228401 0.461253 0.039054 0.020 Uiso 1 1 calc R U . . .
C27 C 0.16227(12) 0.64359(11) 0.08865(6) 0.01639(19) Uani 1 1 d . . . . .
C28 C 0.08738(13) 0.66844(12) 0.02464(6) 0.0207(2) Uani 1 1 d . . . . .
H28 H 0.100653 0.611415 -0.019659 0.025 Uiso 1 1 calc R U . . .
C29 C -0.00213(14) 0.77123(13) 0.02541(7) 0.0224(2) Uani 1 1 d . . . . .
H29 H -0.045954 0.788462 -0.017918 0.027 Uiso 1 1 calc R U . . .
C30 C -0.03015(13) 0.85340(12) 0.09165(7) 0.0201(2) Uani 1 1 d . . . . .
C31 C -0.12973(15) 0.95569(13) 0.09473(8) 0.0261(3) Uani 1 1 d . . . . .
H31 H -0.177680 0.972101 0.051956 0.031 Uiso 1 1 calc R U . . .
C32 C -0.15791(15) 1.03144(13) 0.15868(8) 0.0273(3) Uani 1 1 d . . . . .
H32 H -0.225304 1.099401 0.159756 0.033 Uiso 1 1 calc R U . . .
C33 C -0.08766(14) 1.00907(13) 0.22261(7) 0.0242(2) Uani 1 1 d . . . . .
H33 H -0.108135 1.061571 0.266644 0.029 Uiso 1 1 calc R U . . .
C34 C 0.01082(13) 0.91115(12) 0.22152(7) 0.0200(2) Uani 1 1 d . . . . .
H34 H 0.058642 0.897112 0.264888 0.024 Uiso 1 1 calc R U . . .
C35 C 0.04114(12) 0.83148(11) 0.15634(6) 0.01713(19) Uani 1 1 d . . . . .
C36 C 0.14475(12) 0.72793(11) 0.15520(6) 0.01594(19) Uani 1 1 d . . . . .
C37 C 0.35236(12) 0.34877(11) 0.12224(6) 0.01532(18) Uani 1 1 d . . . . .
C38 C 0.25935(13) 0.26122(11) 0.14483(6) 0.01745(19) Uani 1 1 d . . . . .
C39 C 0.28739(14) 0.12435(12) 0.13440(6) 0.0204(2) Uani 1 1 d . . . . .
H39 H 0.222954 0.063816 0.147999 0.024 Uiso 1 1 calc R U . . .
C40 C 0.40729(15) 0.07437(12) 0.10460(6) 0.0209(2) Uani 1 1 d . . . . .
C41 C 0.49592(14) 0.16324(12) 0.08196(6) 0.0195(2) Uani 1 1 d . . . . .
H41 H 0.577417 0.129867 0.060975 0.023 Uiso 1 1 calc R U . . .
C42 C 0.46947(13) 0.30037(11) 0.08896(6) 0.01673(19) Uani 1 1 d . . . . .
C43 C 0.13218(14) 0.31272(13) 0.18001(7) 0.0244(2) Uani 1 1 d . . . . .
H43A H 0.080326 0.237422 0.191974 0.037 Uiso 1 1 calc R U . . .
H43B H 0.066223 0.350727 0.147581 0.037 Uiso 1 1 calc R U . . .
H43C H 0.167078 0.383587 0.223399 0.037 Uiso 1 1 calc R U . . .
C44 C 0.4406(2) -0.07206(14) 0.09820(8) 0.0337(3) Uani 1 1 d . . . . .
H44A H 0.516455 -0.094097 0.068268 0.051 Uiso 1 1 calc R U . . .
H44B H 0.352541 -0.131824 0.076750 0.051 Uiso 1 1 calc R U . . .
H44C H 0.474556 -0.085301 0.145421 0.051 Uiso 1 1 calc R U . . .
C45 C 0.56653(15) 0.38892(13) 0.05999(7) 0.0233(2) Uani 1 1 d . . . . .
H45A H 0.668425 0.379531 0.077424 0.035 Uiso 1 1 calc R U . . .
H45B H 0.544792 0.484123 0.075675 0.035 Uiso 1 1 calc R U . . .
H45C H 0.549489 0.360696 0.008044 0.035 Uiso 1 1 calc R U . . .

loop_
_atom_site_aniso_label
_atom_site_aniso_U_11
_atom_site_aniso_U_22
_atom_site_aniso_U_33
_atom_site_aniso_U_23
_atom_site_aniso_U_13
_atom_site_aniso_U_12
Ni1 0.01318(6) 0.01263(6) 0.01461(6) 0.00234(5) 0.00141(5) 0.00231(5)
P1 0.01374(12) 0.01479(12) 0.01448(12) 0.00308(9) 0.00164(9) 0.00220(9)
O1 0.0177(4) 0.0184(4) 0.0172(4) 0.0029(3) 0.0005(3) 0.0059(3)
N1 0.0147(4) 0.0130(4) 0.0169(4) 0.0025(3) 0.0027(3) 0.0015(3)
C1 0.0159(5) 0.0154(4) 0.0175(5) 0.0011(4) 0.0008(4) 0.0033(4)
C2 0.0239(6) 0.0179(5) 0.0218(5) 0.0043(4) 0.0006(4) 0.0038(4)
C3 0.0346(7) 0.0223(6) 0.0272(6) 0.0050(5) -0.0008(5) 0.0115(5)
C4 0.0277(7) 0.0319(7) 0.0329(7) -0.0006(5) -0.0001(5) 0.0173(6)
C5 0.0184(5) 0.0317(7) 0.0306(6) -0.0026(5) 0.0053(5) 0.0067(5)
C6 0.0177(5) 0.0209(5) 0.0218(5) -0.0003(4) 0.0044(4) 0.0026(4)
C7 0.0286(6) 0.0230(6) 0.0322(7) 0.0030(5) 0.0118(5) -0.0038(5)
C8 0.0152(5) 0.0277(6) 0.0153(5) 0.0007(4) 0.0018(4) 0.0005(4)
C9 0.0249(6) 0.0344(7) 0.0238(6) 0.0076(5) -0.0011(5) -0.0086(5)
C10 0.0296(7) 0.0568(10) 0.0303(7) 0.0103(7) -0.0015(6) -0.0192(7)
C11 0.0178(6) 0.0763(13) 0.0272(7) 0.0011(7) 0.0009(5) -0.0084(7)
C12 0.0184(6) 0.0579(10) 0.0276(7) -0.0068(6) -0.0014(5) 0.0123(6)
C13 0.0183(5) 0.0340(7) 0.0232(6) -0.0035(5) -0.0019(4) 0.0080(5)
C14 0.0208(5) 0.0197(5) 0.0223(5) 0.0096(4) 0.0064(4) 0.0074(4)
C15 0.0253(6) 0.0180(5) 0.0335(6) 0.0067(5) 0.0121(5) 0.0050(4)
C16 0.0358(8) 0.0222(6) 0.0605(10) 0.0186(6) 0.0283(7) 0.0105(5)
C17 0.0475(10) 0.0556(10) 0.0616(11) 0.0456(9) 0.0331(9) 0.0275(8)
C18 0.0448(10) 0.0847(14) 0.0387(9) 0.0428(10) 0.0164(7) 0.0244(10)
C19 0.0289(7) 0.0554(9) 0.0258(6) 0.0219(6) 0.0045(5) 0.0100(6)
C20 0.0183(5) 0.0142(4) 0.0153(4) 0.0019(3) 0.0018(4) 0.0015(4)
C21 0.0321(6) 0.0178(5) 0.0170(5) 0.0038(4) 0.0019(4) 0.0010(4)
C22 0.0463(8) 0.0158(5) 0.0259(6) 0.0062(4) -0.0036(6) 0.0000(5)
C23 0.0476(9) 0.0144(5) 0.0375(8) 0.0004(5) 0.0017(6) 0.0074(5)
C24 0.0400(8) 0.0203(6) 0.0326(7) -0.0032(5) 0.0127(6) 0.0070(5)
C25 0.0245(6) 0.0188(5) 0.0197(5) 0.0012(4) 0.0065(4) 0.0016(4)
C26 0.0170(5) 0.0156(4) 0.0161(4) 0.0023(4) 0.0025(4) 0.0006(4)
C27 0.0156(5) 0.0158(4) 0.0169(5) 0.0038(4) 0.0003(4) 0.0004(4)
C28 0.0214(5) 0.0208(5) 0.0182(5) 0.0044(4) -0.0015(4) 0.0008(4)
C29 0.0228(6) 0.0215(5) 0.0213(5) 0.0064(4) -0.0042(4) 0.0021(4)
C30 0.0174(5) 0.0161(5) 0.0251(5) 0.0056(4) -0.0027(4) 0.0004(4)
C31 0.0230(6) 0.0211(5) 0.0324(6) 0.0077(5) -0.0051(5) 0.0048(4)
C32 0.0224(6) 0.0195(5) 0.0381(7) 0.0061(5) -0.0015(5) 0.0072(4)
C33 0.0229(6) 0.0181(5) 0.0309(6) 0.0037(4) 0.0042(5) 0.0052(4)
C34 0.0188(5) 0.0168(5) 0.0241(5) 0.0048(4) 0.0023(4) 0.0027(4)
C35 0.0142(4) 0.0139(4) 0.0227(5) 0.0048(4) 0.0004(4) 0.0004(4)
C36 0.0138(4) 0.0141(4) 0.0195(5) 0.0046(4) 0.0007(4) 0.0003(3)
C37 0.0163(5) 0.0134(4) 0.0156(4) 0.0023(3) 0.0020(4) 0.0018(3)
C38 0.0169(5) 0.0171(5) 0.0173(5) 0.0023(4) 0.0029(4) -0.0004(4)
C39 0.0247(6) 0.0159(5) 0.0197(5) 0.0030(4) 0.0042(4) -0.0021(4)
C40 0.0307(6) 0.0147(5) 0.0170(5) 0.0032(4) 0.0042(4) 0.0034(4)
C41 0.0239(5) 0.0181(5) 0.0173(5) 0.0035(4) 0.0061(4) 0.0063(4)
C42 0.0190(5) 0.0156(4) 0.0161(4) 0.0035(4) 0.0045(4) 0.0033(4)
C43 0.0202(5) 0.0233(5) 0.0303(6) 0.0046(5) 0.0099(5) 0.0001(4)
C44 0.0563(10) 0.0174(5) 0.0329(7) 0.0080(5) 0.0207(7) 0.0099(6)
C45 0.0275(6) 0.0202(5) 0.0260(6) 0.0077(4) 0.0125(5) 0.0043(4)

loop_
_atom_type_symbol
_atom_type_description
_atom_type_scat_dispersion_real
_atom_type_scat_dispersion_imag
_atom_type_scat_source
C C 0.0033 0.0016 'International Tables Vol C Tables 4.2.6.8 and 6.1.1.4'
H H 0.0000 0.0000 'International Tables Vol C Tables 4.2.6.8 and 6.1.1.4'
N N 0.0061 0.0033 'International Tables Vol C Tables 4.2.6.8 and 6.1.1.4'
Ni Ni 0.3393 1.1124 'International Tables Vol C Tables 4.2.6.8 and 6.1.1.4'
O O 0.0106 0.0060 'International Tables Vol C Tables 4.2.6.8 and 6.1.1.4'
P P 0.1023 0.0942 'International Tables Vol C Tables 4.2.6.8 and 6.1.1.4'

loop_
_geom_angle_atom_site_label_1
_geom_angle_atom_site_label_2
_geom_angle_atom_site_label_3
_geom_angle
_geom_angle_site_symmetry_1
_geom_angle_site_symmetry_3
_geom_angle_publ_flag
C1 Ni1 O1 176.33(4) . . ?
C1 Ni1 N1 91.55(4) . . ?
O1 Ni1 N1 92.08(4) . . ?
C1 Ni1 P1 87.05(3) . . ?
O1 Ni1 P1 89.37(3) . . ?
N1 Ni1 P1 176.44(3) . . ?
C20 P1 C14 103.50(5) . . ?
C20 P1 C8 101.09(6) . . ?
C14 P1 C8 104.90(6) . . ?
C20 P1 Ni1 114.45(4) . . ?
C14 P1 Ni1 109.60(4) . . ?
C8 P1 Ni1 121.45(4) . . ?
C36 O1 Ni1 126.49(8) . . ?
C26 N1 C37 114.95(9) . . ?
C26 N1 Ni1 122.39(8) . . ?
C37 N1 Ni1 122.29(7) . . ?
C2 C1 C6 118.77(11) . . ?
C2 C1 Ni1 121.24(9) . . ?
C6 C1 Ni1 119.95(9) . . ?
C3 C2 C1 121.17(12) . . ?
C3 C2 H2 119.4 . . ?
C1 C2 H2 119.4 . . ?
C4 C3 C2 119.67(13) . . ?
C4 C3 H3 120.2 . . ?
C2 C3 H3 120.2 . . ?
C3 C4 C5 119.85(12) . . ?
C3 C4 H4 120.1 . . ?
C5 C4 H4 120.1 . . ?
C4 C5 C6 120.90(13) . . ?
C4 C5 H5 119.6 . . ?
C6 C5 H5 119.6 . . ?
C5 C6 C1 119.64(12) . . ?
C5 C6 C7 119.61(12) . . ?
C1 C6 C7 120.74(11) . . ?
C6 C7 H7A 109.5 . . ?
C6 C7 H7B 109.5 . . ?
H7A C7 H7B 109.5 . . ?
C6 C7 H7C 109.5 . . ?
H7A C7 H7C 109.5 . . ?
H7B C7 H7C 109.5 . . ?
C13 C8 C9 118.83(12) . . ?
C13 C8 P1 119.94(10) . . ?
C9 C8 P1 121.16(10) . . ?
C10 C9 C8 120.22(15) . . ?
C10 C9 H9 119.9 . . ?
C8 C9 H9 119.9 . . ?
C11 C10 C9 120.20(16) . . ?
C11 C10 H10 119.9 . . ?
C9 C10 H10 119.9 . . ?
C12 C11 C10 119.89(14) . . ?
C12 C11 H11 120.1 . . ?
C10 C11 H11 120.1 . . ?
C11 C12 C13 120.53(16) . . ?
C11 C12 H12 119.7 . . ?
C13 C12 H12 119.7 . . ?
C12 C13 C8 120.29(14) . . ?
C12 C13 H13 119.9 . . ?
C8 C13 H13 119.9 . . ?
C19 C14 C15 119.30(12) . . ?
C19 C14 P1 123.25(11) . . ?
C15 C14 P1 117.36(9) . . ?
C16 C15 C14 120.13(14) . . ?
C16 C15 H15 119.9 . . ?
C14 C15 H15 119.9 . . ?
C17 C16 C15 120.07(16) . . ?
C17 C16 H16 120.0 . . ?
C15 C16 H16 120.0 . . ?
C18 C17 C16 120.14(14) . . ?
C18 C17 H17 119.9 . . ?
C16 C17 H17 119.9 . . ?
C17 C18 C19 120.29(17) . . ?
C17 C18 H18 119.9 . . ?
C19 C18 H18 119.9 . . ?
C18 C19 C14 120.07(16) . . ?
C18 C19 H19 120.0 . . ?
C14 C19 H19 120.0 . . ?
C25 C20 C21 119.02(11) . . ?
C25 C20 P1 122.66(9) . . ?
C21 C20 P1 118.15(9) . . ?
C22 C21 C20 120.47(12) . . ?
C22 C21 H21 119.8 . . ?
C20 C21 H21 119.8 . . ?
C21 C22 C23 120.10(12) . . ?
C21 C22 H22 120.0 . . ?
C23 C22 H22 120.0 . . ?
C24 C23 C22 119.84(13) . . ?
C24 C23 H23 120.1 . . ?
C22 C23 H23 120.1 . . ?
C23 C24 C25 120.40(13) . . ?
C23 C24 H24 119.8 . . ?
C25 C24 H24 119.8 . . ?
C20 C25 C24 120.14(12) . . ?
C20 C25 H25 119.9 . . ?
C24 C25 H25 119.9 . . ?
N1 C26 C27 126.80(10) . . ?
N1 C26 H26 116.6 . . ?
C27 C26 H26 116.6 . . ?
C36 C27 C26 120.85(10) . . ?
C36 C27 C28 119.91(10) . . ?
C26 C27 C28 118.76(10) . . ?
C29 C28 C27 121.98(11) . . ?
C29 C28 H28 119.0 . . ?
C27 C28 H28 119.0 . . ?
C28 C29 C30 119.88(11) . . ?
C28 C29 H29 120.1 . . ?
C30 C29 H29 120.1 . . ?
C31 C30 C35 118.52(12) . . ?
C31 C30 C29 121.64(11) . . ?
C35 C30 C29 119.83(11) . . ?
C32 C31 C30 120.92(12) . . ?
C32 C31 H31 119.5 . . ?
C30 C31 H31 119.5 . . ?
C31 C32 C33 120.42(12) . . ?
C31 C32 H32 119.8 . . ?
C33 C32 H32 119.8 . . ?
C34 C33 C32 120.16(12) . . ?
C34 C33 H33 119.9 . . ?
C32 C33 H33 119.9 . . ?
C33 C34 C35 120.45(11) . . ?
C33 C34 H34 119.8 . . ?
C35 C34 H34 119.8 . . ?
C34 C35 C30 119.53(11) . . ?
C34 C35 C36 120.44(10) . . ?
C30 C35 C36 120.03(11) . . ?
O1 C36 C27 123.66(10) . . ?
O1 C36 C35 118.23(10) . . ?
C27 C36 C35 118.10(10) . . ?
C42 C37 C38 121.05(10) . . ?
C42 C37 N1 122.44(10) . . ?
C38 C37 N1 116.51(10) . . ?
C39 C38 C37 118.69(11) . . ?
C39 C38 C43 120.13(10) . . ?
C37 C38 C43 121.18(10) . . ?
C40 C39 C38 121.65(11) . . ?
C40 C39 H39 119.2 . . ?
C38 C39 H39 119.2 . . ?
C41 C40 C39 118.14(11) . . ?
C41 C40 C44 121.23(12) . . ?
C39 C40 C44 120.63(12) . . ?
C40 C41 C42 122.34(11) . . ?
C40 C41 H41 118.8 . . ?
C42 C41 H41 118.8 . . ?
C37 C42 C41 118.02(10) . . ?
C37 C42 C45 122.75(10) . . ?
C41 C42 C45 119.23(11) . . ?
C38 C43 H43A 109.5 . . ?
C38 C43 H43B 109.5 . . ?
H43A C43 H43B 109.5 . . ?
C38 C43 H43C 109.5 . . ?
H43A C43 H43C 109.5 . . ?
H43B C43 H43C 109.5 . . ?
C40 C44 H44A 109.5 . . ?
C40 C44 H44B 109.5 . . ?
H44A C44 H44B 109.5 . . ?
C40 C44 H44C 109.5 . . ?
H44A C44 H44C 109.5 . . ?
H44B C44 H44C 109.5 . . ?
C42 C45 H45A 109.5 . . ?
C42 C45 H45B 109.5 . . ?
H45A C45 H45B 109.5 . . ?
C42 C45 H45C 109.5 . . ?
H45A C45 H45C 109.5 . . ?
H45B C45 H45C 109.5 . . ?

loop_
_geom_bond_atom_site_label_1
_geom_bond_atom_site_label_2
_geom_bond_distance
_geom_bond_site_symmetry_2
_geom_bond_publ_flag
Ni1 C1 1.8951(11) . ?
Ni1 O1 1.8959(8) . ?
Ni1 N1 1.9299(10) . ?
Ni1 P1 2.1835(4) . ?
P1 C20 1.8210(11) . ?
P1 C14 1.8270(12) . ?
P1 C8 1.8328(12) . ?
O1 C36 1.2926(13) . ?
N1 C26 1.3053(14) . ?
N1 C37 1.4472(14) . ?
C1 C2 1.4030(16) . ?
C1 C6 1.4037(17) . ?
C2 C3 1.3963(18) . ?
C2 H2 0.9500 . ?
C3 C4 1.386(2) . ?
C3 H3 0.9500 . ?
C4 C5 1.393(2) . ?
C4 H4 0.9500 . ?
C5 C6 1.3990(18) . ?
C5 H5 0.9500 . ?
C6 C7 1.5101(19) . ?
C7 H7A 0.9800 . ?
C7 H7B 0.9800 . ?
C7 H7C 0.9800 . ?
C8 C13 1.3961(18) . ?
C8 C9 1.4004(19) . ?
C9 C10 1.397(2) . ?
C9 H9 0.9500 . ?
C10 C11 1.382(3) . ?
C10 H10 0.9500 . ?
C11 C12 1.381(3) . ?
C11 H11 0.9500 . ?
C12 C13 1.3909(19) . ?
C12 H12 0.9500 . ?
C13 H13 0.9500 . ?
C14 C19 1.3943(18) . ?
C14 C15 1.3962(18) . ?
C15 C16 1.3952(19) . ?
C15 H15 0.9500 . ?
C16 C17 1.383(3) . ?
C16 H16 0.9500 . ?
C17 C18 1.381(3) . ?
C17 H17 0.9500 . ?
C18 C19 1.394(2) . ?
C18 H18 0.9500 . ?
C19 H19 0.9500 . ?
C20 C25 1.3913(16) . ?
C20 C21 1.3995(16) . ?
C21 C22 1.3838(18) . ?
C21 H21 0.9500 . ?
C22 C23 1.389(2) . ?
C22 H22 0.9500 . ?
C23 C24 1.380(2) . ?
C23 H23 0.9500 . ?
C24 C25 1.3934(18) . ?
C24 H24 0.9500 . ?
C25 H25 0.9500 . ?
C26 C27 1.4265(16) . ?
C26 H26 0.9500 . ?
C27 C36 1.4157(16) . ?
C27 C28 1.4334(16) . ?
C28 C29 1.3605(17) . ?
C28 H28 0.9500 . ?
C29 C30 1.4319(18) . ?
C29 H29 0.9500 . ?
C30 C31 1.4165(17) . ?
C30 C35 1.4208(16) . ?
C31 C32 1.373(2) . ?
C31 H31 0.9500 . ?
C32 C33 1.4063(19) . ?
C32 H32 0.9500 . ?
C33 C34 1.3783(17) . ?
C33 H33 0.9500 . ?
C34 C35 1.4135(17) . ?
C34 H34 0.9500 . ?
C35 C36 1.4540(16) . ?
C37 C42 1.3957(16) . ?
C37 C38 1.4040(16) . ?
C38 C39 1.3958(16) . ?
C38 C43 1.5034(17) . ?
C39 C40 1.3907(18) . ?
C39 H39 0.9500 . ?
C40 C41 1.3883(17) . ?
C40 C44 1.5101(17) . ?
C41 C42 1.4010(16) . ?
C41 H41 0.9500 . ?
C42 C45 1.5072(16) . ?
C43 H43A 0.9800 . ?
C43 H43B 0.9800 . ?
C43 H43C 0.9800 . ?
C44 H44A 0.9800 . ?
C44 H44B 0.9800 . ?
C44 H44C 0.9800 . ?
C45 H45A 0.9800 . ?
C45 H45B 0.9800 . ?
C45 H45C 0.9800 . ?

loop_
_geom_torsion_atom_site_label_1
_geom_torsion_atom_site_label_2
_geom_torsion_atom_site_label_3
_geom_torsion_atom_site_label_4
_geom_torsion
_geom_torsion_site_symmetry_1
_geom_torsion_site_symmetry_2
_geom_torsion_site_symmetry_3
_geom_torsion_site_symmetry_4
_geom_torsion_publ_flag
N1 Ni1 O1 C36 -27.14(9) . . . . ?
P1 Ni1 O1 C36 156.12(9) . . . . ?
N1 Ni1 C1 C2 -87.29(10) . . . . ?
P1 Ni1 C1 C2 89.43(9) . . . . ?
N1 Ni1 C1 C6 90.46(9) . . . . ?
P1 Ni1 C1 C6 -92.82(9) . . . . ?
C6 C1 C2 C3 -0.84(18) . . . . ?
Ni1 C1 C2 C3 176.94(10) . . . . ?
C1 C2 C3 C4 0.7(2) . . . . ?
C2 C3 C4 C5 -0.3(2) . . . . ?
C3 C4 C5 C6 0.1(2) . . . . ?
C4 C5 C6 C1 -0.32(19) . . . . ?
C4 C5 C6 C7 178.23(13) . . . . ?
C2 C1 C6 C5 0.66(17) . . . . ?
Ni1 C1 C6 C5 -177.14(9) . . . . ?
C2 C1 C6 C7 -177.87(11) . . . . ?
Ni1 C1 C6 C7 4.32(16) . . . . ?
C20 P1 C8 C13 164.99(10) . . . . ?
C14 P1 C8 C13 57.63(11) . . . . ?
Ni1 P1 C8 C13 -67.10(11) . . . . ?
C20 P1 C8 C9 -18.27(12) . . . . ?
C14 P1 C8 C9 -125.63(11) . . . . ?
Ni1 P1 C8 C9 109.64(10) . . . . ?
C13 C8 C9 C10 1.9(2) . . . . ?
P1 C8 C9 C10 -174.86(11) . . . . ?
C8 C9 C10 C11 -0.5(2) . . . . ?
C9 C10 C11 C12 -1.2(2) . . . . ?
C10 C11 C12 C13 1.4(2) . . . . ?
C11 C12 C13 C8 0.1(2) . . . . ?
C9 C8 C13 C12 -1.7(2) . . . . ?
P1 C8 C13 C12 175.07(11) . . . . ?
C20 P1 C14 C19 -86.97(12) . . . . ?
C8 P1 C14 C19 18.62(13) . . . . ?
Ni1 P1 C14 C19 150.53(11) . . . . ?
C20 P1 C14 C15 89.54(10) . . . . ?
C8 P1 C14 C15 -164.88(10) . . . . ?
Ni1 P1 C14 C15 -32.97(10) . . . . ?
C19 C14 C15 C16 -0.45(19) . . . . ?
P1 C14 C15 C16 -177.10(10) . . . . ?
C14 C15 C16 C17 0.4(2) . . . . ?
C15 C16 C17 C18 -0.3(2) . . . . ?
C16 C17 C18 C19 0.1(3) . . . . ?
C17 C18 C19 C14 -0.1(3) . . . . ?
C15 C14 C19 C18 0.3(2) . . . . ?
P1 C14 C19 C18 176.74(13) . . . . ?
C14 P1 C20 C25 17.67(11) . . . . ?
C8 P1 C20 C25 -90.79(11) . . . . ?
Ni1 P1 C20 C25 136.89(9) . . . . ?
C14 P1 C20 C21 -167.07(10) . . . . ?
C8 P1 C20 C21 84.47(10) . . . . ?
Ni1 P1 C20 C21 -47.85(10) . . . . ?
C25 C20 C21 C22 1.23(19) . . . . ?
P1 C20 C21 C22 -174.21(11) . . . . ?
C20 C21 C22 C23 -1.9(2) . . . . ?
C21 C22 C23 C24 0.8(2) . . . . ?
C22 C23 C24 C25 0.9(2) . . . . ?
C21 C20 C25 C24 0.47(19) . . . . ?
P1 C20 C25 C24 175.69(11) . . . . ?
C23 C24 C25 C20 -1.5(2) . . . . ?
C37 N1 C26 C27 163.70(11) . . . . ?
Ni1 N1 C26 C27 -9.51(16) . . . . ?
N1 C26 C27 C36 -13.51(18) . . . . ?
N1 C26 C27 C28 174.44(11) . . . . ?
C36 C27 C28 C29 -0.42(18) . . . . ?
C26 C27 C28 C29 171.71(11) . . . . ?
C27 C28 C29 C30 -3.58(19) . . . . ?
C28 C29 C30 C31 -175.93(12) . . . . ?
C28 C29 C30 C35 3.04(18) . . . . ?
C35 C30 C31 C32 -0.52(19) . . . . ?
C29 C30 C31 C32 178.46(12) . . . . ?
C30 C31 C32 C33 0.2(2) . . . . ?
C31 C32 C33 C34 0.3(2) . . . . ?
C32 C33 C34 C35 -0.61(19) . . . . ?
C33 C34 C35 C30 0.32(17) . . . . ?
C33 C34 C35 C36 -179.83(11) . . . . ?
C31 C30 C35 C34 0.24(17) . . . . ?
C29 C30 C35 C34 -178.76(11) . . . . ?
C31 C30 C35 C36 -179.61(11) . . . . ?
C29 C30 C35 C36 1.40(17) . . . . ?
Ni1 O1 C36 C27 13.37(15) . . . . ?
Ni1 O1 C36 C35 -167.66(8) . . . . ?
C26 C27 C36 O1 11.78(17) . . . . ?
C28 C27 C36 O1 -176.26(11) . . . . ?
C26 C27 C36 C35 -167.19(10) . . . . ?
C28 C27 C36 C35 4.77(16) . . . . ?
C34 C35 C36 O1 -4.09(16) . . . . ?
C30 C35 C36 O1 175.75(10) . . . . ?
C34 C35 C36 C27 174.93(10) . . . . ?
C30 C35 C36 C27 -5.22(16) . . . . ?
C26 N1 C37 C42 87.47(13) . . . . ?
Ni1 N1 C37 C42 -99.32(11) . . . . ?
C26 N1 C37 C38 -93.21(12) . . . . ?
Ni1 N1 C37 C38 80.00(11) . . . . ?
C42 C37 C38 C39 0.99(17) . . . . ?
N1 C37 C38 C39 -178.33(10) . . . . ?
C42 C37 C38 C43 -179.35(11) . . . . ?
N1 C37 C38 C43 1.33(16) . . . . ?
C37 C38 C39 C40 2.24(17) . . . . ?
C43 C38 C39 C40 -177.43(12) . . . . ?
C38 C39 C40 C41 -3.10(18) . . . . ?
C38 C39 C40 C44 176.04(12) . . . . ?
C39 C40 C41 C42 0.79(18) . . . . ?
C44 C40 C41 C42 -178.34(12) . . . . ?
C38 C37 C42 C41 -3.17(16) . . . . ?
N1 C37 C42 C41 176.12(10) . . . . ?
C38 C37 C42 C45 176.24(11) . . . . ?
N1 C37 C42 C45 -4.47(17) . . . . ?
C40 C41 C42 C37 2.29(17) . . . . ?
C40 C41 C42 C45 -177.15(11) . . . . ?
